data_4516530
loop_
_publ_author_name
'Kataeva, Olga'
'Khrizanforov, Mikhail'
'Budnikova, Yulia'
'Islamov, Daut'
'Burganov, Timur'
'Vandyukov, Alexander'
'Lyssenko, Konstantin'
'Mahns, Benjamin'
'Nohr, Markus'
'Hampel, Silke'
'Knupfer, Martin'

_publ_section_title
;
 Crystal Growth, Dynamic and Charge Transfer Properties of New Coronene
 Charge Transfer Complexes
;
_journal_issue 1
_journal_name_full 'Crystal Growth &amp; Design'
_journal_page_first 331
_journal_paper_doi 10.1021/acs.cgd.5b01301
_journal_volume 16
_journal_year 2015
_chemical_formula_moiety 'C24 H12'
_chemical_formula_sum 'C24 H12'
_chemical_formula_weight 300.34
_chemical_name_common Coronene
_space_group_crystal_system monoclinic
_space_group_IT_number 14
_space_group_name_Hall '-P 2yn'
_space_group_name_H-M_alt 'P 1 21/n 1'
_symmetry_cell_setting monoclinic
_symmetry_Int_Tables_number 14
_symmetry_space_group_name_H-M 'P 1 21/n 1'
_atom_sites_solution_hydrogens geom
_audit_creation_method SHELXL-2013
_cell_angle_alpha 90
_cell_angle_beta 106.576(3)
_cell_angle_gamma 90
_cell_formula_units_Z 2
_cell_length_a 10.0086(4)
_cell_length_b 4.6651(2)
_cell_length_c 15.5437(6)
_cell_measurement_reflns_used 3517
_cell_measurement_temperature 100(2)
_cell_measurement_theta_max 67.36
_cell_measurement_theta_min 4.72
_cell_volume 695.59(5)
_computing_cell_refinement 'APEX2  v2, 1-4  (Bruker AXS, 2005-2007)'
_computing_data_collection 'APEX2  v2, 1-4  (Bruker AXS, 2005-2007)'
_computing_data_reduction 'SAINT NT v6.0 (Bruker AXS, 2003)'
_computing_molecular_graphics 'ORTEP-3 for Windows (Farrugia, 1997)'
_computing_publication_material 'WinGX (Farrugia 1999), enCIFer (Allen et al. 2004)'
_computing_structure_refinement 'SHELXL-97 (Sheldrick, 1997), WinGX (Farrugia 1999), PLATON (Spek 2005)'
_computing_structure_solution 'SHELXS-97 (Sheldrick, 2008)'
_diffrn_ambient_temperature 100(2)
_diffrn_measured_fraction_theta_full 0.974
_diffrn_measured_fraction_theta_max 0.991
_diffrn_measurement_device_type 'Bruker Kappa APEX DUO CCD'
_diffrn_measurement_method '\f and \w scans'
_diffrn_radiation_probe x-ray
_diffrn_radiation_type CuK\a
_diffrn_radiation_wavelength 1.54178
_diffrn_reflns_av_R_equivalents 0.0354
_diffrn_reflns_av_unetI/netI 0.0165
_diffrn_reflns_Laue_measured_fraction_full 0.974
_diffrn_reflns_Laue_measured_fraction_max 0.991
_diffrn_reflns_limit_h_max 11
_diffrn_reflns_limit_h_min -11
_diffrn_reflns_limit_k_max 5
_diffrn_reflns_limit_k_min -5
_diffrn_reflns_limit_l_max 18
_diffrn_reflns_limit_l_min -18
_diffrn_reflns_number 14036
_diffrn_reflns_point_group_measured_fraction_full 0.974
_diffrn_reflns_point_group_measured_fraction_max 0.991
_diffrn_reflns_theta_full 67.679
_diffrn_reflns_theta_max 66.876
_diffrn_reflns_theta_min 4.717
_diffrn_source 'microfocus tube'
_exptl_absorpt_coefficient_mu 0.623
_exptl_absorpt_correction_T_max 0.9822
_exptl_absorpt_correction_T_min 0.8675
_exptl_absorpt_correction_type multi-scan
_exptl_absorpt_process_details 'SADABS version 2.10 (Sheldrick,Bruker AXS Inc.)'
_exptl_crystal_colour colorless
_exptl_crystal_density_diffrn 1.434
_exptl_crystal_description needle
_exptl_crystal_F_000 312
_exptl_crystal_size_max 0.235
_exptl_crystal_size_mid 0.083
_exptl_crystal_size_min 0.029
_refine_diff_density_max 0.141
_refine_diff_density_min -0.183
_refine_diff_density_rms 0.046
_refine_ls_extinction_method none
_refine_ls_goodness_of_fit_ref 1.131
_refine_ls_hydrogen_treatment constr
_refine_ls_matrix_type full
_refine_ls_number_parameters 109
_refine_ls_number_reflns 1233
_refine_ls_number_restraints 0
_refine_ls_restrained_S_all 1.131
_refine_ls_R_factor_all 0.0573
_refine_ls_R_factor_gt 0.0454
_refine_ls_shift/su_max 0.000
_refine_ls_shift/su_mean 0.000
_refine_ls_structure_factor_coef Fsqd
_refine_ls_weighting_details 'w=1/[\s^2^(Fo^2^)+(0.0477P)^2^+0.6584P] where P=(Fo^2^+2Fc^2^)/3'
_refine_ls_weighting_scheme calc
_refine_ls_wR_factor_gt 0.1272
_refine_ls_wR_factor_ref 0.1340
_reflns_Friedel_coverage 0.000
_reflns_number_gt 976
_reflns_number_total 1233
_reflns_threshold_expression 'I > 2\s(I)'
_cod_data_source_file cg5b01301_si_002.cif
_cod_data_source_block martin137_100K
_cod_original_sg_symbol_H-M 'P 21/n'
_cod_database_code 4516530
_shelx_space_group_comment
;
The symmetry employed for this shelxl refinement is uniquely defined
by the following loop, which should always be used as a source of
symmetry information in preference to the above space-group names.
They are only intended as comments.
;
_shelx_estimated_absorpt_t_min 0.867
_shelx_estimated_absorpt_t_max 0.982
_shelxl_version_number 2013-4

loop_
_space_group_symop_operation_xyz
'x, y, z'
'-x+1/2, y+1/2, -z+1/2'
'-x, -y, -z'
'x-1/2, -y-1/2, z-1/2'

loop_
_atom_site_label
_atom_site_type_symbol
_atom_site_fract_x
_atom_site_fract_y
_atom_site_fract_z
_atom_site_U_iso_or_equiv
_atom_site_adp_type
_atom_site_occupancy
_atom_site_site_symmetry_order
_atom_site_calc_flag
_atom_site_refinement_flags_posn
_atom_site_refinement_flags_adp
_atom_site_disorder_assembly
_atom_site_disorder_group
C1 C 0.2928(2) 1.4897(5) 1.11323(14) 0.0267(5) Uani 1 1 d . . A 1
H1 H 0.3468 1.6282 1.1531 0.032 Uiso 1 1 calc R U A 1
C2 C 0.3452(2) 1.3662(5) 1.05062(14) 0.0267(5) Uani 1 1 d . . A 1
H2 H 0.4359 1.4182 1.0483 0.032 Uiso 1 1 calc R U A 1
C3 C 0.3184(2) 1.0359(5) 0.92039(14) 0.0277(5) Uani 1 1 d . . A 1
H3 H 0.4070 1.0914 0.9151 0.033 Uiso 1 1 calc R U A 1
C4 C 0.2419(2) 0.8375(5) 0.86247(14) 0.0269(5) Uani 1 1 d . . A 1
H4 H 0.2788 0.7560 0.8181 0.032 Uiso 1 1 calc R U A 1
C5 C 0.0264(2) 0.5424(5) 0.80817(14) 0.0266(5) Uani 1 1 d . . A 1
H5 H 0.0615 0.4580 0.7634 0.032 Uiso 1 1 calc R U A 1
C6 C -0.1012(2) 0.4623(5) 0.81472(14) 0.0264(5) Uani 1 1 d . . A 1
H6 H -0.1531 0.3214 0.7748 0.032 Uiso 1 1 calc R U A 1
C7 C 0.2681(2) 1.1615(5) 0.98861(14) 0.0238(5) Uani 1 1 d . . A 1
C8 C 0.1081(2) 0.7501(4) 0.86720(13) 0.0240(5) Uani 1 1 d . . A 1
C9 C -0.1580(2) 0.5852(4) 0.88001(13) 0.0241(5) Uani 1 1 d . . A 1
C10 C 0.1345(2) 1.0809(4) 0.99398(13) 0.0218(5) Uani 1 1 d . . A 1
C11 C 0.0545(2) 0.8746(4) 0.93340(13) 0.0216(5) Uani 1 1 d . . A 1
C12 C -0.07963(19) 0.7928(4) 0.93967(13) 0.0211(5) Uani 1 1 d . . A 1

loop_
_atom_site_aniso_label
_atom_site_aniso_U_11
_atom_site_aniso_U_22
_atom_site_aniso_U_33
_atom_site_aniso_U_23
_atom_site_aniso_U_13
_atom_site_aniso_U_12
C1 0.0240(10) 0.0243(11) 0.0265(11) 0.0036(9) -0.0013(9) -0.0021(9)
C2 0.0184(10) 0.0275(11) 0.0317(12) 0.0063(9) 0.0031(9) -0.0026(9)
C3 0.0225(10) 0.0286(11) 0.0334(12) 0.0065(10) 0.0101(9) -0.0003(9)
C4 0.0270(11) 0.0280(11) 0.0276(11) 0.0042(10) 0.0109(9) 0.0050(9)
C5 0.0303(11) 0.0259(11) 0.0225(10) 0.0004(9) 0.0057(8) 0.0050(10)
C6 0.0276(11) 0.0230(11) 0.0241(11) 0.0009(9) -0.0001(9) 0.0005(9)
C7 0.0198(10) 0.0227(11) 0.0274(11) 0.0063(9) 0.0043(8) 0.0013(9)
C8 0.0241(10) 0.0225(11) 0.0246(10) 0.0043(9) 0.0055(8) 0.0039(9)
C9 0.0239(10) 0.0214(10) 0.0241(11) 0.0047(9) 0.0020(8) 0.0022(8)
C10 0.0215(10) 0.0200(10) 0.0218(10) 0.0047(9) 0.0030(8) 0.0006(8)
C11 0.0215(10) 0.0192(10) 0.0226(10) 0.0062(8) 0.0038(8) 0.0036(8)
C12 0.0197(10) 0.0197(10) 0.0215(10) 0.0060(8) 0.0020(8) 0.0029(8)

loop_
_atom_type_symbol
_atom_type_description
_atom_type_scat_dispersion_real
_atom_type_scat_dispersion_imag
_atom_type_scat_source
C C 0.0181 0.0091 'International Tables Vol C Tables 4.2.6.8 and 6.1.1.4'
H H 0.0000 0.0000 'International Tables Vol C Tables 4.2.6.8 and 6.1.1.4'

loop_
_geom_angle_atom_site_label_1
_geom_angle_atom_site_label_2
_geom_angle_atom_site_label_3
_geom_angle
_geom_angle_site_symmetry_1
_geom_angle_site_symmetry_3
C2 C1 C9 121.0(2) . 3_577
C2 C1 H1 119.5 . .
C9 C1 H1 119.5 3_577 .
C1 C2 C7 121.74(19) . .
C1 C2 H2 119.1 . .
C7 C2 H2 119.1 . .
C4 C3 C7 121.34(19) . .
C4 C3 H3 119.3 . .
C7 C3 H3 119.3 . .
C3 C4 C8 121.3(2) . .
C3 C4 H4 119.3 . .
C8 C4 H4 119.3 . .
C6 C5 C8 121.1(2) . .
C6 C5 H5 119.4 . .
C8 C5 H5 119.4 . .
C5 C6 C9 121.2(2) . .
C5 C6 H6 119.4 . .
C9 C6 H6 119.4 . .
C10 C7 C2 118.63(19) . .
C10 C7 C3 118.42(19) . .
C2 C7 C3 122.95(18) . .
C11 C8 C5 118.86(18) . .
C11 C8 C4 118.55(19) . .
C5 C8 C4 122.58(19) . .
C12 C9 C6 119.05(19) . .
C12 C9 C1 118.63(19) . 3_577
C6 C9 C1 122.3(2) . 3_577
C7 C10 C11 120.24(19) . .
C7 C10 C12 119.90(19) . 3_577
C11 C10 C12 119.86(18) . 3_577
C8 C11 C10 120.10(18) . .
C8 C11 C12 119.98(19) . .
C10 C11 C12 119.93(18) . .
C9 C12 C11 119.72(19) . .
C9 C12 C10 120.07(18) . 3_577
C11 C12 C10 120.21(19) . 3_577

loop_
_geom_bond_atom_site_label_1
_geom_bond_atom_site_label_2
_geom_bond_distance
_geom_bond_site_symmetry_2
C1 C2 1.358(3) .
C1 C9 1.427(3) 3_577
C1 H1 0.9500 .
C2 C7 1.418(3) .
C2 H2 0.9500 .
C3 C4 1.364(3) .
C3 C7 1.423(3) .
C3 H3 0.9500 .
C4 C8 1.422(3) .
C4 H4 0.9500 .
C5 C6 1.362(3) .
C5 C8 1.421(3) .
C5 H5 0.9500 .
C6 C9 1.419(3) .
C6 H6 0.9500 .
C7 C10 1.414(3) .
C8 C11 1.414(3) .
C9 C12 1.413(3) .
C9 C1 1.427(3) 3_577
C10 C11 1.423(3) .
C10 C12 1.427(3) 3_577
C11 C12 1.426(3) .
C12 C10 1.427(3) 3_577
